data_7108595
loop_
_publ_author_name
'Jie-Peng Zhang'
'Ai-Xin Zhu'
'Xiao-Ming Chen'

_publ_section_title
;
 Single-crystal X-ray diffraction and Raman spectroscopy studies of
 isobaric N2 adsorption in SOD-type metal-organic zeolites
;
_journal_name_full Chem.Commun.
_journal_page_first 11395
_journal_paper_doi 10.1039/c2cc35544b
_journal_volume 48
_journal_year 2012
_chemical_formula_sum 'C8 H10 N12.67 Zn'
_chemical_formula_weight 348.99
_chemical_name_systematic
;
?
;
_space_group_IT_number 217
_symmetry_cell_setting cubic
_symmetry_space_group_name_Hall 'I -4 2 3'
_symmetry_space_group_name_H-M 'I -4 3 m'
_atom_sites_solution_hydrogens geom
_atom_sites_solution_primary direct
_atom_sites_solution_secondary difmap
_audit_creation_method SHELXL-97
_cell_angle_alpha 90.00
_cell_angle_beta 90.00
_cell_angle_gamma 90.00
_cell_formula_units_Z 12
_cell_length_a 17.133(2)
_cell_length_b 17.133(2)
_cell_length_c 17.133(2)
_cell_measurement_temperature 100(2)
_cell_volume 5029.2(10)
_computing_structure_refinement 'SHELXL-97 (Sheldrick, 1997)'
_computing_structure_solution 'SHELXS-97 (Sheldrick, 1990)'
_diffrn_ambient_temperature 100(2)
_diffrn_measured_fraction_theta_full 0.998
_diffrn_measured_fraction_theta_max 0.998
_diffrn_measurement_device_type CCD
_diffrn_measurement_method '/w scan'
_diffrn_radiation_monochromator graphite
_diffrn_radiation_source 'fine-focus sealed tube'
_diffrn_radiation_type MoK\a
_diffrn_radiation_wavelength 0.71073
_diffrn_reflns_av_R_equivalents 0.0667
_diffrn_reflns_av_sigmaI/netI 0.0326
_diffrn_reflns_limit_h_max 20
_diffrn_reflns_limit_h_min -21
_diffrn_reflns_limit_k_max 12
_diffrn_reflns_limit_k_min -20
_diffrn_reflns_limit_l_max 19
_diffrn_reflns_limit_l_min -21
_diffrn_reflns_number 9751
_diffrn_reflns_theta_full 25.98
_diffrn_reflns_theta_max 25.98
_diffrn_reflns_theta_min 2.38
_exptl_absorpt_coefficient_mu 1.481
_exptl_absorpt_correction_T_max 0.7561
_exptl_absorpt_correction_T_min 0.7462
_exptl_absorpt_correction_type multi-scan
_exptl_absorpt_process_details SADABS
_exptl_crystal_colour colorless
_exptl_crystal_density_diffrn 1.383
_exptl_crystal_density_method 'not measured'
_exptl_crystal_description block
_exptl_crystal_F_000 2120
_exptl_crystal_size_max 0.21
_exptl_crystal_size_mid 0.21
_exptl_crystal_size_min 0.20
_refine_diff_density_max 1.373
_refine_diff_density_min -0.597
_refine_diff_density_rms 0.072
_refine_ls_abs_structure_details 'Flack H D (1983), Acta Cryst. A39, 876-881'
_refine_ls_abs_structure_Flack -0.04(2)
_refine_ls_extinction_method none
_refine_ls_goodness_of_fit_ref 1.049
_refine_ls_hydrogen_treatment constr
_refine_ls_matrix_type full
_refine_ls_number_parameters 58
_refine_ls_number_reflns 955
_refine_ls_number_restraints 0
_refine_ls_restrained_S_all 1.049
_refine_ls_R_factor_all 0.0342
_refine_ls_R_factor_gt 0.0333
_refine_ls_shift/su_max 0.000
_refine_ls_shift/su_mean 0.000
_refine_ls_structure_factor_coef Fsqd
_refine_ls_weighting_details 'calc w=1/[\s^2^(Fo^2^)+(0.0505P)^2^+3.5610P] where P=(Fo^2^+2Fc^2^)/3'
_refine_ls_weighting_scheme calc
_refine_ls_wR_factor_gt 0.0822
_refine_ls_wR_factor_ref 0.0826
_reflns_number_gt 941
_reflns_number_total 955
_reflns_threshold_expression >2sigma(I)
_cod_data_source_file c2cc35544b.txt
_cod_data_source_block MAF-4_100K
_cod_original_cell_volume 5029.3(12)
_cod_original_sg_symbol_H-M I-43m
_cod_database_code 7108595

loop_
_symmetry_equiv_pos_as_xyz
'x, y, z'
'-x, -y, z'
'-x, y, -z'
'x, -y, -z'
'z, x, y'
'z, -x, -y'
'-z, -x, y'
'-z, x, -y'
'y, z, x'
'-y, z, -x'
'y, -z, -x'
'-y, -z, x'
'y, x, z'
'-y, -x, z'
'y, -x, -z'
'-y, x, -z'
'x, z, y'
'-x, z, -y'
'-x, -z, y'
'x, -z, -y'
'z, y, x'
'z, -y, -x'
'-z, y, -x'
'-z, -y, x'
'x+1/2, y+1/2, z+1/2'
'-x+1/2, -y+1/2, z+1/2'
'-x+1/2, y+1/2, -z+1/2'
'x+1/2, -y+1/2, -z+1/2'
'z+1/2, x+1/2, y+1/2'
'z+1/2, -x+1/2, -y+1/2'
'-z+1/2, -x+1/2, y+1/2'
'-z+1/2, x+1/2, -y+1/2'
'y+1/2, z+1/2, x+1/2'
'-y+1/2, z+1/2, -x+1/2'
'y+1/2, -z+1/2, -x+1/2'
'-y+1/2, -z+1/2, x+1/2'
'y+1/2, x+1/2, z+1/2'
'-y+1/2, -x+1/2, z+1/2'
'y+1/2, -x+1/2, -z+1/2'
'-y+1/2, x+1/2, -z+1/2'
'x+1/2, z+1/2, y+1/2'
'-x+1/2, z+1/2, -y+1/2'
'-x+1/2, -z+1/2, y+1/2'
'x+1/2, -z+1/2, -y+1/2'
'z+1/2, y+1/2, x+1/2'
'z+1/2, -y+1/2, -x+1/2'
'-z+1/2, y+1/2, -x+1/2'
'-z+1/2, -y+1/2, x+1/2'

loop_
_atom_site_label
_atom_site_type_symbol
_atom_site_fract_x
_atom_site_fract_y
_atom_site_fract_z
_atom_site_U_iso_or_equiv
_atom_site_adp_type
_atom_site_occupancy
_atom_site_symmetry_multiplicity
_atom_site_calc_flag
_atom_site_refinement_flags
Zn1 Zn 0.0000 0.2500 0.5000 0.01390(19) Uani 1 4 d S
C1 C 0.13219(15) 0.13219(15) 0.5100(3) 0.0155(9) Uani 1 2 d S
N1 N 0.08872(13) 0.18114(13) 0.46686(13) 0.0140(5) Uani 1 1 d .
C2 C 0.10990(18) 0.1661(2) 0.39069(17) 0.0184(6) Uani 1 1 d .
H2A H 0.0888 0.1908 0.3458 0.022 Uiso 1 1 calc R
C3 C 0.1260(2) 0.1260(2) 0.5978(3) 0.0218(9) Uani 1 2 d S
H3A H 0.1626 0.1626 0.6221 0.033 Uiso 1 2 calc SR
H3B H 0.1387 0.0727 0.6141 0.033 Uiso 0.50 1 calc PR
H3C H 0.0727 0.1387 0.6141 0.033 Uiso 0.50 1 calc PR
N11 N 0.0000 0.0000 0.4693(4) 0.060(2) Uani 1 4 d S
N21 N 0.2730(3) 0.2730(3) 0.4724(4) 0.0510(14) Uani 1 2 d S
N22 N 0.2827(4) 0.2827(4) 0.4222(5) 0.088(3) Uani 1 2 d S
N31 N 0.3078(6) 0.3078(6) 0.6922(6) 0.109(5) Uiso 1 6 d S
N32 N 0.3356(7) 0.3356(7) 0.6644(7) 0.136(7) Uiso 1 6 d S
N41 N 0.2510(4) 0.5146(5) 0.4854(5) 0.124(4) Uiso 1 2 d S
N51 N 0.4729(18) 0.5271(18) 0.5271(18) 0.23(4) Uiso 0.50 6 d SP

loop_
_atom_site_aniso_label
_atom_site_aniso_U_11
_atom_site_aniso_U_22
_atom_site_aniso_U_33
_atom_site_aniso_U_23
_atom_site_aniso_U_13
_atom_site_aniso_U_12
Zn1 0.0142(2) 0.0134(3) 0.0142(2) 0.000 0.000 0.000
C1 0.0163(10) 0.0163(10) 0.014(3) -0.0030(12) -0.0030(12) -0.0010(12)
N1 0.0150(11) 0.0132(11) 0.0138(10) -0.0002(8) 0.0002(9) 0.0017(9)
C2 0.0193(15) 0.0223(16) 0.0137(15) -0.0026(12) 0.0003(11) 0.0046(14)
C3 0.0221(15) 0.0221(15) 0.021(3) 0.0013(13) 0.0013(13) 0.010(2)
N11 0.0337(17) 0.0337(17) 0.113(6) 0.000 0.000 0.012(6)
N21 0.0448(19) 0.0448(19) 0.063(4) -0.0013(18) -0.0013(18) 0.003(2)
N22 0.087(4) 0.087(4) 0.089(6) 0.034(4) 0.034(4) 0.023(4)

loop_
_atom_type_symbol
_atom_type_description
_atom_type_scat_dispersion_real
_atom_type_scat_dispersion_imag
_atom_type_scat_source
C C 0.0033 0.0016 'International Tables Vol C Tables 4.2.6.8 and 6.1.1.4'
H H 0.0000 0.0000 'International Tables Vol C Tables 4.2.6.8 and 6.1.1.4'
N N 0.0061 0.0033 'International Tables Vol C Tables 4.2.6.8 and 6.1.1.4'
Zn Zn 0.2839 1.4301 'International Tables Vol C Tables 4.2.6.8 and 6.1.1.4'

loop_
_geom_angle_atom_site_label_1
_geom_angle_atom_site_label_2
_geom_angle_atom_site_label_3
_geom_angle
_geom_angle_site_symmetry_1
_geom_angle_site_symmetry_3
N1 Zn1 N1 110.23(6) 48 3_556
N1 Zn1 N1 107.96(13) 48 46_455
N1 Zn1 N1 110.23(6) 3_556 46_455
N1 Zn1 N1 110.23(6) 48 .
N1 Zn1 N1 107.96(13) 3_556 .
N1 Zn1 N1 110.23(6) 46_455 .
N1 C1 N1 113.0(4) 13 .
N1 C1 C3 123.5(2) 13 .
N1 C1 C3 123.5(2) . .
C1 N1 C2 105.0(3) . .
C1 N1 Zn1 129.2(2) . .
C2 N1 Zn1 125.24(19) . .
C2 C2 N1 108.54(16) 13 .
N51 N51 N51 60.000(1) 4_566 2_665
N51 N51 N51 60.000(3) 4_566 3_656
N51 N51 N51 60.000(4) 2_665 3_656

loop_
_geom_bond_atom_site_label_1
_geom_bond_atom_site_label_2
_geom_bond_distance
_geom_bond_site_symmetry_2
Zn1 N1 2.006(2) 48
Zn1 N1 2.006(2) 3_556
Zn1 N1 2.006(2) 46_455
Zn1 N1 2.006(2) .
C1 N1 1.343(4) 13
C1 N1 1.343(4) .
C1 C3 1.512(7) .
N1 C2 1.379(4) .
C2 C2 1.362(6) 13
N11 N11 1.053(13) 3_556
N21 N22 0.892(7) .
N31 N32 0.82(2) .
N41 N41 0.71(2) 4_566
N51 N51 1.31(9) 4_566
N51 N51 1.31(9) 2_665
N51 N51 1.31(9) 3_656
